data_4024000
loop_
_publ_author_name
'Cory A. Jaska'
'Warren E. Piers'
'Robert McDonald'
'Masood Parvez'

_publ_section_title
;
 Synthesis, Characterization, and Fluorescence Behavior of
 Twisted and Planar B~2~N~2~-Quaterphenyl Analogues
;
_journal_name_full 'Journal of Organic Chemistry'
_journal_page_first 5234
_journal_page_last 5243
_journal_paper_doi 10.1021/jo0706574
_journal_volume 72
_journal_year 2007
_chemical_formula_sum 'C21 H20 B2 Cl2 N2'
_chemical_formula_weight 392.91
_chemical_name_systematic
;
 ?
;
_space_group_IT_number 19
_symmetry_cell_setting orthorhombic
_symmetry_space_group_name_Hall 'P 2ac 2ab'
_symmetry_space_group_name_H-M 'P 21 21 21'
_atom_sites_solution_hydrogens geom
_atom_sites_solution_primary direct
_atom_sites_solution_secondary difmap
_audit_creation_method SHELXL-97
_cell_angle_alpha 90.00
_cell_angle_beta 90.00
_cell_angle_gamma 90.00
_cell_formula_units_Z 4
_cell_length_a 9.901(2)
_cell_length_b 12.982(6)
_cell_length_c 15.803(7)
_cell_measurement_temperature 173(2)
_cell_volume 2031.2(14)
_computing_structure_refinement 'SHELXL-97 (Sheldrick, 1997)'
_diffrn_ambient_temperature 173(2)
_diffrn_measured_fraction_theta_full 0.988
_diffrn_measured_fraction_theta_max 0.988
_diffrn_radiation_monochromator graphite
_diffrn_radiation_source 'fine-focus sealed tube'
_diffrn_radiation_type MoK\a
_diffrn_radiation_wavelength 0.71073
_diffrn_reflns_av_R_equivalents 0.0000
_diffrn_reflns_av_sigmaI/netI 0.0514
_diffrn_reflns_limit_h_max 12
_diffrn_reflns_limit_h_min -12
_diffrn_reflns_limit_k_max 16
_diffrn_reflns_limit_k_min -16
_diffrn_reflns_limit_l_max 20
_diffrn_reflns_limit_l_min -20
_diffrn_reflns_number 4557
_diffrn_reflns_theta_full 27.48
_diffrn_reflns_theta_max 27.48
_diffrn_reflns_theta_min 3.14
_exptl_absorpt_coefficient_mu 0.327
_exptl_absorpt_correction_T_max 0.9618
_exptl_absorpt_correction_T_min 0.9374
_exptl_absorpt_correction_type none
_exptl_crystal_density_diffrn 1.285
_exptl_crystal_density_method 'not measured'
_exptl_crystal_F_000 816
_exptl_crystal_size_max 0.20
_exptl_crystal_size_mid 0.14
_exptl_crystal_size_min 0.12
_refine_diff_density_max 0.204
_refine_diff_density_min -0.342
_refine_diff_density_rms 0.047
_refine_ls_abs_structure_details 'Flack H D (1983), Acta Cryst. A39, 876-881'
_refine_ls_abs_structure_Flack 0.04(6)
_refine_ls_extinction_method none
_refine_ls_goodness_of_fit_ref 1.032
_refine_ls_hydrogen_treatment mixed
_refine_ls_matrix_type full
_refine_ls_number_parameters 244
_refine_ls_number_reflns 4557
_refine_ls_number_restraints 0
_refine_ls_restrained_S_all 1.032
_refine_ls_R_factor_all 0.0753
_refine_ls_R_factor_gt 0.0457
_refine_ls_shift/su_max 0.000
_refine_ls_shift/su_mean 0.000
_refine_ls_structure_factor_coef Fsqd
_refine_ls_weighting_details 'calc w=1/[\s^2^(Fo^2^)+(0.0500P)^2^+0.4400P] where P=(Fo^2^+2Fc^2^)/3'
_refine_ls_weighting_scheme calc
_refine_ls_wR_factor_gt 0.0944
_refine_ls_wR_factor_ref 0.1082
_reflns_number_gt 3461
_reflns_number_total 4557
_reflns_threshold_expression >2sigma(I)
_cod_data_source_file jo0706574si20070330_124614.cif
_cod_data_source_block c5
_cod_database_code 4024000

loop_
_symmetry_equiv_pos_as_xyz
'x, y, z'
'-x+1/2, -y, z+1/2'
'x+1/2, -y+1/2, -z'
'-x, y+1/2, -z+1/2'

loop_
_atom_site_label
_atom_site_type_symbol
_atom_site_fract_x
_atom_site_fract_y
_atom_site_fract_z
_atom_site_U_iso_or_equiv
_atom_site_adp_type
_atom_site_occupancy
_atom_site_symmetry_multiplicity
_atom_site_calc_flag
_atom_site_refinement_flags
_atom_site_disorder_assembly
_atom_site_disorder_group
Cl1 Cl 0.47409(8) 0.17847(7) 0.38877(5) 0.0589(2) Uani 1 1 d . . .
Cl2 Cl 0.28387(7) 0.14177(6) 0.25082(5) 0.0565(2) Uani 1 1 d . . .
N1 N 0.69074(18) 0.18379(15) -0.03407(12) 0.0292(4) Uani 1 1 d . . .
N2 N 0.62567(19) -0.03777(15) 0.04302(12) 0.0301(4) Uani 1 1 d . . .
C1 C 0.7978(2) 0.13627(19) -0.07008(15) 0.0317(5) Uani 1 1 d . . .
H1 H 0.8821 0.1327 -0.0403 0.038 Uiso 1 1 d R . .
C2 C 0.7906(2) 0.0923(2) -0.14864(15) 0.0365(6) Uani 1 1 d . . .
H2 H 0.8686 0.0599 -0.1729 0.044 Uiso 1 1 d R . .
C3 C 0.6702(2) 0.0965(2) -0.19342(16) 0.0391(6) Uani 1 1 d . . .
H3 H 0.6637 0.0648 -0.2481 0.047 Uiso 1 1 d R . .
C4 C 0.5608(2) 0.1459(2) -0.15734(16) 0.0397(6) Uani 1 1 d . . .
H4 H 0.4768 0.1502 -0.1875 0.048 Uiso 1 1 d R . .
C5 C 0.5735(2) 0.1886(2) -0.07825(17) 0.0357(6) Uani 1 1 d . . .
H5 H 0.4963 0.2227 -0.0545 0.043 Uiso 1 1 d R . .
C6 C 0.6014(3) -0.08778(19) -0.03068(17) 0.0360(6) Uani 1 1 d . . .
H6 H 0.6752 -0.1190 -0.0606 0.043 Uiso 1 1 d R . .
C7 C 0.4737(3) -0.0952(2) -0.06403(19) 0.0439(6) Uani 1 1 d . . .
H7 H 0.4589 -0.1311 -0.1163 0.053 Uiso 1 1 d R . .
C8 C 0.3675(3) -0.0498(2) -0.02255(19) 0.0479(7) Uani 1 1 d . . .
H8 H 0.2779 -0.0541 -0.0455 0.058 Uiso 1 1 d R . .
C9 C 0.3914(2) 0.0022(2) 0.05249(19) 0.0440(7) Uani 1 1 d . . .
H9 H 0.3168 0.0329 0.0819 0.053 Uiso 1 1 d R . .
C10 C 0.5207(2) 0.0071(2) 0.08409(16) 0.0367(6) Uani 1 1 d . . .
H10 H 0.5371 0.0434 0.1360 0.044 Uiso 1 1 d R . .
C11 C 0.6482(2) 0.33497(19) 0.07255(18) 0.0392(6) Uani 1 1 d . . .
H11 H 0.6115 0.3767 0.0280 0.047 Uiso 1 1 d R . .
C12 C 0.6545(2) 0.3729(2) 0.1546(2) 0.0452(7) Uani 1 1 d . . .
H12 H 0.6233 0.4414 0.1665 0.054 Uiso 1 1 d R . .
C13 C 0.7046(2) 0.3134(2) 0.22051(19) 0.0458(7) Uani 1 1 d . . .
H13 H 0.7055 0.3401 0.2772 0.055 Uiso 1 1 d R . .
C14 C 0.7561(2) 0.2139(2) 0.20719(16) 0.0370(6) Uani 1 1 d . . .
H14 H 0.7911 0.1752 0.2541 0.044 Uiso 1 1 d R . .
C15 C 0.7596(2) 0.16666(17) 0.12711(15) 0.0297(5) Uani 1 1 d . . .
C16 C 0.8263(2) 0.06399(18) 0.11820(15) 0.0286(5) Uani 1 1 d . . .
C17 C 0.9606(2) 0.05634(19) 0.14823(15) 0.0327(5) Uani 1 1 d . . .
H17 H 1.0032 0.1147 0.1743 0.039 Uiso 1 1 d R . .
C18 C 1.0380(2) -0.0330(2) 0.14286(16) 0.0367(6) Uani 1 1 d . . .
H18 H 1.1286 -0.0342 0.1645 0.044 Uiso 1 1 d R . .
C19 C 0.9887(2) -0.1222(2) 0.10712(16) 0.0374(6) Uani 1 1 d . . .
H19 H 1.0449 -0.1824 0.1044 0.045 Uiso 1 1 d R . .
C20 C 0.8566(2) -0.1267(2) 0.07401(15) 0.0345(5) Uani 1 1 d . . .
H20 H 0.8238 -0.1895 0.0493 0.041 Uiso 1 1 d R . .
C21 C 0.3979(3) 0.2294(2) 0.29757(19) 0.0458(7) Uani 1 1 d . . .
H21A H 0.4689 0.2475 0.2560 0.055 Uiso 1 1 calc R . .
H21B H 0.3491 0.2934 0.3126 0.055 Uiso 1 1 calc R . .
B1 B 0.6990(3) 0.2291(2) 0.05652(18) 0.0311(6) Uani 1 1 d . . .
B2 B 0.7716(2) -0.0329(2) 0.07893(16) 0.0286(6) Uani 1 1 d . . .

loop_
_atom_site_aniso_label
_atom_site_aniso_U_11
_atom_site_aniso_U_22
_atom_site_aniso_U_33
_atom_site_aniso_U_23
_atom_site_aniso_U_13
_atom_site_aniso_U_12
Cl1 0.0564(4) 0.0701(5) 0.0501(4) 0.0125(4) -0.0124(3) -0.0022(4)
Cl2 0.0617(4) 0.0494(4) 0.0585(4) 0.0004(4) -0.0137(4) -0.0102(3)
N1 0.0228(9) 0.0284(10) 0.0363(11) 0.0038(9) -0.0024(7) 0.0006(8)
N2 0.0303(10) 0.0272(10) 0.0327(11) -0.0006(9) -0.0030(8) -0.0032(8)
C1 0.0208(10) 0.0397(13) 0.0345(13) 0.0057(11) -0.0011(9) -0.0016(10)
C2 0.0307(13) 0.0471(15) 0.0315(14) 0.0026(12) 0.0023(10) -0.0001(11)
C3 0.0408(15) 0.0467(16) 0.0300(13) 0.0022(12) -0.0038(11) -0.0045(11)
C4 0.0324(13) 0.0437(16) 0.0430(15) 0.0047(13) -0.0110(10) 0.0023(11)
C5 0.0265(11) 0.0359(14) 0.0446(15) 0.0048(12) -0.0056(10) 0.0036(10)
C6 0.0399(14) 0.0298(13) 0.0383(15) -0.0018(12) -0.0064(10) -0.0004(11)
C7 0.0487(15) 0.0335(14) 0.0495(16) -0.0050(12) -0.0174(13) -0.0055(12)
C8 0.0353(14) 0.0445(17) 0.064(2) 0.0014(15) -0.0178(13) -0.0090(12)
C9 0.0278(13) 0.0491(16) 0.0551(18) 0.0009(14) 0.0024(11) -0.0043(11)
C10 0.0319(13) 0.0379(15) 0.0404(14) -0.0027(11) 0.0035(10) -0.0036(11)
C11 0.0221(11) 0.0335(15) 0.0621(17) -0.0015(13) -0.0011(11) -0.0009(10)
C12 0.0247(12) 0.0353(15) 0.076(2) -0.0191(15) 0.0065(12) -0.0033(10)
C13 0.0318(13) 0.0508(16) 0.0548(17) -0.0264(14) 0.0100(11) -0.0107(12)
C14 0.0282(12) 0.0458(16) 0.0369(14) -0.0094(12) 0.0016(10) -0.0090(11)
C15 0.0224(10) 0.0301(12) 0.0365(13) -0.0055(10) -0.0002(9) -0.0047(9)
C16 0.0260(11) 0.0331(13) 0.0268(12) 0.0025(10) -0.0018(9) -0.0016(9)
C17 0.0282(12) 0.0378(14) 0.0320(13) 0.0041(11) -0.0027(10) -0.0064(10)
C18 0.0262(12) 0.0448(15) 0.0390(14) 0.0063(12) -0.0021(10) 0.0011(11)
C19 0.0343(13) 0.0361(15) 0.0419(14) 0.0044(12) 0.0042(11) 0.0072(11)
C20 0.0375(12) 0.0332(13) 0.0330(13) -0.0010(11) 0.0011(10) 0.0003(11)
C21 0.0428(15) 0.0467(17) 0.0479(17) 0.0091(14) -0.0055(12) -0.0078(12)
B1 0.0230(12) 0.0336(15) 0.0367(15) -0.0051(12) 0.0016(10) -0.0043(11)
B2 0.0250(13) 0.0346(15) 0.0263(13) 0.0010(11) -0.0015(10) -0.0009(10)

loop_
_atom_type_symbol
_atom_type_description
_atom_type_scat_dispersion_real
_atom_type_scat_dispersion_imag
_atom_type_scat_source
C C 0.0033 0.0016 'International Tables Vol C Tables 4.2.6.8 and 6.1.1.4'
H H 0.0000 0.0000 'International Tables Vol C Tables 4.2.6.8 and 6.1.1.4'
N N 0.0061 0.0033 'International Tables Vol C Tables 4.2.6.8 and 6.1.1.4'
Cl Cl 0.1484 0.1585 'International Tables Vol C Tables 4.2.6.8 and 6.1.1.4'
B B 0.0013 0.0007 'International Tables Vol C Tables 4.2.6.8 and 6.1.1.4'

loop_
_geom_angle_atom_site_label_1
_geom_angle_atom_site_label_2
_geom_angle_atom_site_label_3
_geom_angle
_geom_angle_site_symmetry_1
_geom_angle_site_symmetry_3
_geom_angle_publ_flag
C1 N1 C5 118.4(2) . . ?
C1 N1 B1 121.39(18) . . ?
C5 N1 B1 120.21(19) . . ?
C6 N2 C10 118.8(2) . . ?
C6 N2 B2 119.9(2) . . ?
C10 N2 B2 121.34(19) . . ?
N1 C1 C2 122.1(2) . . ?
N1 C1 H1 119.8 . . ?
C2 C1 H1 118.1 . . ?
C1 C2 C3 119.4(2) . . ?
C1 C2 H2 120.2 . . ?
C3 C2 H2 120.3 . . ?
C4 C3 C2 118.8(2) . . ?
C4 C3 H3 121.2 . . ?
C2 C3 H3 120.0 . . ?
C5 C4 C3 119.4(2) . . ?
C5 C4 H4 120.5 . . ?
C3 C4 H4 120.1 . . ?
N1 C5 C4 121.9(2) . . ?
N1 C5 H5 120.1 . . ?
C4 C5 H5 117.9 . . ?
N2 C6 C7 121.8(2) . . ?
N2 C6 H6 119.4 . . ?
C7 C6 H6 118.9 . . ?
C8 C7 C6 119.5(3) . . ?
C8 C7 H7 120.2 . . ?
C6 C7 H7 120.3 . . ?
C7 C8 C9 119.2(2) . . ?
C7 C8 H8 120.2 . . ?
C9 C8 H8 120.6 . . ?
C10 C9 C8 119.5(3) . . ?
C10 C9 H9 121.4 . . ?
C8 C9 H9 119.1 . . ?
N2 C10 C9 121.3(2) . . ?
N2 C10 H10 119.4 . . ?
C9 C10 H10 119.4 . . ?
C12 C11 B1 118.2(3) . . ?
C12 C11 H11 120.2 . . ?
B1 C11 H11 121.6 . . ?
C13 C12 C11 121.3(3) . . ?
C13 C12 H12 118.9 . . ?
C11 C12 H12 119.8 . . ?
C12 C13 C14 121.9(3) . . ?
C12 C13 H13 120.1 . . ?
C14 C13 H13 117.9 . . ?
C15 C14 C13 123.0(3) . . ?
C15 C14 H14 117.2 . . ?
C13 C14 H14 119.8 . . ?
C14 C15 C16 119.0(2) . . ?
C14 C15 B1 115.0(2) . . ?
C16 C15 B1 126.0(2) . . ?
C17 C16 C15 116.5(2) . . ?
C17 C16 B2 114.7(2) . . ?
C15 C16 B2 128.76(19) . . ?
C18 C17 C16 123.7(2) . . ?
C18 C17 H17 116.2 . . ?
C16 C17 H17 120.0 . . ?
C19 C18 C17 122.0(2) . . ?
C19 C18 H18 117.6 . . ?
C17 C18 H18 120.4 . . ?
C18 C19 C20 121.0(2) . . ?
C18 C19 H19 119.8 . . ?
C20 C19 H19 119.2 . . ?
C19 C20 B2 118.2(2) . . ?
C19 C20 H20 119.9 . . ?
B2 C20 H20 121.8 . . ?
Cl1 C21 Cl2 112.04(15) . . ?
Cl1 C21 H21A 109.2 . . ?
Cl2 C21 H21A 109.2 . . ?
Cl1 C21 H21B 109.2 . . ?
Cl2 C21 H21B 109.2 . . ?
H21A C21 H21B 107.9 . . ?
C11 B1 C15 120.5(2) . . ?
C11 B1 N1 119.4(2) . . ?
C15 B1 N1 120.1(2) . . ?
C20 B2 C16 120.3(2) . . ?
C20 B2 N2 118.4(2) . . ?
C16 B2 N2 121.3(2) . . ?

loop_
_geom_bond_atom_site_label_1
_geom_bond_atom_site_label_2
_geom_bond_distance
_geom_bond_site_symmetry_2
_geom_bond_publ_flag
Cl1 C21 1.756(3) . ?
Cl2 C21 1.765(3) . ?
N1 C1 1.352(3) . ?
N1 C5 1.356(3) . ?
N1 B1 1.550(3) . ?
N2 C6 1.355(3) . ?
N2 C10 1.357(3) . ?
N2 B2 1.554(3) . ?
C1 C2 1.368(3) . ?
C1 H1 0.9599 . ?
C2 C3 1.387(3) . ?
C2 H2 0.9600 . ?
C3 C4 1.382(4) . ?
C3 H3 0.9601 . ?
C4 C5 1.373(4) . ?
C4 H4 0.9600 . ?
C5 H5 0.9600 . ?
C6 C7 1.374(3) . ?
C6 H6 0.9600 . ?
C7 C8 1.371(4) . ?
C7 H7 0.9600 . ?
C8 C9 1.385(4) . ?
C8 H8 0.9599 . ?
C9 C10 1.376(3) . ?
C9 H9 0.9599 . ?
C10 H10 0.9600 . ?
C11 C12 1.389(4) . ?
C11 B1 1.485(4) . ?
C11 H11 0.9600 . ?
C12 C13 1.388(4) . ?
C12 H12 0.9600 . ?
C13 C14 1.405(4) . ?
C13 H13 0.9600 . ?
C14 C15 1.407(3) . ?
C14 H14 0.9601 . ?
C15 C16 1.494(3) . ?
C15 B1 1.504(4) . ?
C16 C17 1.416(3) . ?
C16 B2 1.503(4) . ?
C17 C18 1.392(4) . ?
C17 H17 0.9600 . ?
C18 C19 1.379(4) . ?
C18 H18 0.9599 . ?
C19 C20 1.410(3) . ?
C19 H19 0.9600 . ?
C20 B2 1.482(4) . ?
C20 H20 0.9600 . ?
C21 H21A 0.9900 . ?
C21 H21B 0.9900 . ?

loop_
_geom_torsion_atom_site_label_1
_geom_torsion_atom_site_label_2
_geom_torsion_atom_site_label_3
_geom_torsion_atom_site_label_4
_geom_torsion
_geom_torsion_site_symmetry_1
_geom_torsion_site_symmetry_2
_geom_torsion_site_symmetry_3
_geom_torsion_site_symmetry_4
_geom_torsion_publ_flag
C5 N1 C1 C2 -0.8(3) . . . . ?
B1 N1 C1 C2 177.4(2) . . . . ?
N1 C1 C2 C3 0.2(4) . . . . ?
C1 C2 C3 C4 0.4(4) . . . . ?
C2 C3 C4 C5 -0.6(4) . . . . ?
C1 N1 C5 C4 0.6(4) . . . . ?
B1 N1 C5 C4 -177.5(2) . . . . ?
C3 C4 C5 N1 0.0(4) . . . . ?
C10 N2 C6 C7 -0.8(4) . . . . ?
B2 N2 C6 C7 179.1(2) . . . . ?
N2 C6 C7 C8 0.9(4) . . . . ?
C6 C7 C8 C9 -0.3(4) . . . . ?
C7 C8 C9 C10 -0.2(4) . . . . ?
C6 N2 C10 C9 0.3(4) . . . . ?
B2 N2 C10 C9 -179.6(2) . . . . ?
C8 C9 C10 N2 0.2(4) . . . . ?
B1 C11 C12 C13 -1.0(3) . . . . ?
C11 C12 C13 C14 2.5(4) . . . . ?
C12 C13 C14 C15 -0.7(4) . . . . ?
C13 C14 C15 C16 175.2(2) . . . . ?
C13 C14 C15 B1 -2.3(3) . . . . ?
C14 C15 C16 C17 -53.7(3) . . . . ?
B1 C15 C16 C17 123.5(2) . . . . ?
C14 C15 C16 B2 128.4(3) . . . . ?
B1 C15 C16 B2 -54.5(3) . . . . ?
C15 C16 C17 C18 -178.4(2) . . . . ?
B2 C16 C17 C18 -0.2(3) . . . . ?
C16 C17 C18 C19 0.1(4) . . . . ?
C17 C18 C19 C20 0.2(4) . . . . ?
C18 C19 C20 B2 -0.2(3) . . . . ?
C12 C11 B1 C15 -2.0(3) . . . . ?
C12 C11 B1 N1 178.8(2) . . . . ?
C14 C15 B1 C11 3.6(3) . . . . ?
C16 C15 B1 C11 -173.7(2) . . . . ?
C14 C15 B1 N1 -177.3(2) . . . . ?
C16 C15 B1 N1 5.5(3) . . . . ?
C1 N1 B1 C11 132.6(2) . . . . ?
C5 N1 B1 C11 -49.3(3) . . . . ?
C1 N1 B1 C15 -46.6(3) . . . . ?
C5 N1 B1 C15 131.5(2) . . . . ?
C19 C20 B2 C16 0.1(3) . . . . ?
C19 C20 B2 N2 -179.6(2) . . . . ?
C17 C16 B2 C20 0.1(3) . . . . ?
C15 C16 B2 C20 178.1(2) . . . . ?
C17 C16 B2 N2 179.8(2) . . . . ?
C15 C16 B2 N2 -2.2(4) . . . . ?
C6 N2 B2 C20 -41.1(3) . . . . ?
C10 N2 B2 C20 138.8(2) . . . . ?
C6 N2 B2 C16 139.2(2) . . . . ?
C10 N2 B2 C16 -40.9(3) . . . . ?
